data_4080272
loop_
_publ_author_name
'Vlaisavljevich, Bess'
'Diaconescu, Paula L.'
'Lukens, Wayne L.'
'Gagliardi, Laura'
'Cummins, Christopher C.'

_publ_section_title
;
 Investigations of the Electronic Structure of Arene-Bridged Diuranium
 Complexes
;
_journal_issue 5
_journal_name_full Organometallics
_journal_page_first 1341
_journal_paper_doi 10.1021/om3010367
_journal_volume 32
_journal_year 2013
_chemical_formula_moiety 'C54 H72 I N3 U, C5 H12'
_chemical_formula_sum 'C59 H84 I N3 U'
_chemical_formula_weight 1200.22
_chemical_name_systematic
; 
 ? 
;
_space_group_IT_number 2
_symmetry_cell_setting triclinic
_symmetry_space_group_name_Hall '-P 1'
_symmetry_space_group_name_H-M 'P -1'
_atom_sites_solution_hydrogens geom
_atom_sites_solution_primary direct
_atom_sites_solution_secondary difmap
_audit_creation_method SHELXL-97
_cell_angle_alpha 79.2150(10)
_cell_angle_beta 78.35
_cell_angle_gamma 64.9070(10)
_cell_formula_units_Z 2
_cell_length_a 11.0165(2)
_cell_length_b 12.4826(3)
_cell_length_c 22.6984(6)
_cell_measurement_temperature 293(2)
_cell_volume 2750.35(11)
_computing_structure_refinement 'SHELXL-97 (Sheldrick, 1997)'
_computing_structure_solution 'SHELXS-97 (Sheldrick, 1990)'
_diffrn_ambient_temperature 293(2)
_diffrn_measured_fraction_theta_full 0.984
_diffrn_measured_fraction_theta_max 0.984
_diffrn_radiation_monochromator graphite
_diffrn_radiation_source 'fine-focus sealed tube'
_diffrn_radiation_type MoK\a
_diffrn_radiation_wavelength 0.71073
_diffrn_reflns_av_R_equivalents 0.0325
_diffrn_reflns_av_sigmaI/netI 0.0338
_diffrn_reflns_limit_h_max 12
_diffrn_reflns_limit_h_min -11
_diffrn_reflns_limit_k_max 13
_diffrn_reflns_limit_k_min -8
_diffrn_reflns_limit_l_max 25
_diffrn_reflns_limit_l_min -24
_diffrn_reflns_number 11449
_diffrn_reflns_theta_full 23.26
_diffrn_reflns_theta_max 23.26
_diffrn_reflns_theta_min 1.81
_exptl_absorpt_coefficient_mu 3.550
_exptl_absorpt_correction_T_max 0.53
_exptl_absorpt_correction_T_min 0.38
_exptl_absorpt_correction_type multi-scan
_exptl_absorpt_process_details 'Twinabs (Bruker)'
_exptl_crystal_density_diffrn 1.449
_exptl_crystal_density_method 'not measured'
_exptl_crystal_F_000 1208
_exptl_crystal_size_max 0.38
_exptl_crystal_size_mid 0.23
_exptl_crystal_size_min 0.10
_refine_diff_density_max 0.891
_refine_diff_density_min -1.082
_refine_diff_density_rms 0.143
_refine_ls_extinction_method none
_refine_ls_goodness_of_fit_ref 1.254
_refine_ls_hydrogen_treatment constr
_refine_ls_matrix_type full
_refine_ls_number_parameters 583
_refine_ls_number_reflns 7771
_refine_ls_number_restraints 4
_refine_ls_restrained_S_all 1.256
_refine_ls_R_factor_all 0.0364
_refine_ls_R_factor_gt 0.0332
_refine_ls_shift/su_max 0.037
_refine_ls_shift/su_mean 0.001
_refine_ls_structure_factor_coef Fsqd
_refine_ls_weighting_details 'calc w=1/[\s^2^(Fo^2^)+(0.0261P)^2^+8.9959P] where P=(Fo^2^+2Fc^2^)/3'
_refine_ls_weighting_scheme calc
_refine_ls_wR_factor_gt 0.0828
_refine_ls_wR_factor_ref 0.0865
_reflns_number_gt 7519
_reflns_number_total 7771
_reflns_threshold_expression >2sigma(I)
_cod_data_source_file om3010367_si_003.cif
_cod_data_source_block 2b-I
_cod_original_cell_volume 2750.34(11)
_cod_original_sg_symbol_H-M P-1
_cod_database_code 4080272

loop_
_symmetry_equiv_pos_as_xyz
'x, y, z'
'-x, -y, -z'

loop_
_atom_site_label
_atom_site_type_symbol
_atom_site_fract_x
_atom_site_fract_y
_atom_site_fract_z
_atom_site_U_iso_or_equiv
_atom_site_adp_type
_atom_site_occupancy
_atom_site_symmetry_multiplicity
_atom_site_calc_flag
_atom_site_refinement_flags
U1 U 0.90664(2) 0.373330(17) 0.305058(9) 0.02388(8) Uani 1 1 d .
N1 N 0.8553(5) 0.5567(4) 0.3200(2) 0.0291(11) Uani 1 1 d .
I I 0.79778(4) 0.30266(3) 0.435035(17) 0.03827(12) Uani 1 1 d .
N2 N 0.8149(5) 0.3961(4) 0.2220(2) 0.0303(11) Uani 1 1 d .
N3 N 1.1189(5) 0.2591(4) 0.2778(2) 0.0294(11) Uani 1 1 d .
C11 C 0.9798(6) 0.5623(5) 0.3259(3) 0.0298(13) Uani 1 1 d .
C12 C 1.0479(6) 0.6125(5) 0.2785(3) 0.0347(14) Uani 1 1 d .
H12A H 1.0099 0.6468 0.2429 0.042 Uiso 1 1 calc R
C13 C 1.1721(7) 0.6123(6) 0.2834(3) 0.0465(17) Uani 1 1 d .
C14 C 1.2281(7) 0.5583(6) 0.3365(4) 0.0507(18) Uani 1 1 d .
H14A H 1.3120 0.5560 0.3397 0.061 Uiso 1 1 calc R
C15 C 1.1641(7) 0.5083(6) 0.3841(3) 0.0443(16) Uani 1 1 d .
C16 C 1.0396(6) 0.5097(5) 0.3786(3) 0.0368(14) Uani 1 1 d .
H16A H 0.9957 0.4751 0.4105 0.044 Uiso 1 1 calc R
C17 C 0.7261(6) 0.6540(5) 0.3408(2) 0.0267(12) Uani 1 1 d .
C18 C 0.7130(6) 0.6668(5) 0.4080(3) 0.0355(14) Uani 1 1 d .
H18A H 0.7238 0.5912 0.4320 0.043 Uiso 1 1 calc R
H18B H 0.7840 0.6884 0.4142 0.043 Uiso 1 1 calc R
C19 C 0.6114(6) 0.6222(5) 0.3326(3) 0.0339(14) Uani 1 1 d .
H19A H 0.6201 0.5466 0.3562 0.041 Uiso 1 1 calc R
H19B H 0.6180 0.6134 0.2903 0.041 Uiso 1 1 calc R
C21 C 0.7832(6) 0.2946(5) 0.2384(3) 0.0299(13) Uani 1 1 d .
C22 C 0.8582(6) 0.1884(6) 0.2115(3) 0.0387(15) Uani 1 1 d .
H22A H 0.9225 0.1872 0.1778 0.046 Uiso 1 1 calc R
C23 C 0.8374(7) 0.0849(6) 0.2349(3) 0.0467(17) Uani 1 1 d .
C24 C 0.7439(7) 0.0870(6) 0.2869(3) 0.0441(16) Uani 1 1 d .
H24A H 0.7318 0.0176 0.3033 0.053 Uiso 1 1 calc R
C25 C 0.6695(7) 0.1888(6) 0.3143(3) 0.0392(15) Uani 1 1 d .
C26 C 0.6881(6) 0.2935(5) 0.2889(3) 0.0330(13) Uani 1 1 d .
H26A H 0.6356 0.3636 0.3063 0.040 Uiso 1 1 calc R
C27 C 0.7712(6) 0.4760(5) 0.1656(3) 0.0309(13) Uani 1 1 d .
C28 C 0.8343(6) 0.4126(6) 0.1078(3) 0.0381(15) Uani 1 1 d .
H28A H 0.8065 0.3478 0.1100 0.046 Uiso 1 1 calc R
H28B H 0.9322 0.3795 0.1046 0.046 Uiso 1 1 calc R
C29 C 0.8134(6) 0.5797(5) 0.1607(3) 0.0343(14) Uani 1 1 d .
H29A H 0.9110 0.5493 0.1580 0.041 Uiso 1 1 calc R
H29B H 0.7736 0.6202 0.1968 0.041 Uiso 1 1 calc R
C31 C 1.1400(6) 0.1693(5) 0.3294(3) 0.0319(13) Uani 1 1 d .
C32 C 1.1907(6) 0.1775(5) 0.3791(3) 0.0355(14) Uani 1 1 d .
H32A H 1.2228 0.2362 0.3770 0.043 Uiso 1 1 calc R
C33 C 1.1941(6) 0.0995(6) 0.4319(3) 0.0400(15) Uani 1 1 d .
C34 C 1.1444(7) 0.0136(6) 0.4342(3) 0.0428(17) Uani 1 1 d .
H34A H 1.1453 -0.0381 0.4696 0.051 Uiso 1 1 calc R
C35 C 1.0936(6) 0.0014(6) 0.3860(3) 0.0421(16) Uani 1 1 d .
C36 C 1.0906(6) 0.0808(5) 0.3337(3) 0.0357(14) Uani 1 1 d .
H36A H 1.0553 0.0751 0.3010 0.043 Uiso 1 1 calc R
C37 C 1.2311(6) 0.2448(5) 0.2276(3) 0.0308(13) Uani 1 1 d .
C38 C 1.2796(7) 0.1252(5) 0.2028(3) 0.0384(15) Uani 1 1 d .
H38A H 1.2041 0.1182 0.1905 0.046 Uiso 1 1 calc R
H38B H 1.3152 0.0605 0.2341 0.046 Uiso 1 1 calc R
C39 C 1.3532(6) 0.2537(6) 0.2463(3) 0.0415(15) Uani 1 1 d .
H39A H 1.3243 0.3289 0.2622 0.050 Uiso 1 1 calc R
H39B H 1.3898 0.1899 0.2778 0.050 Uiso 1 1 calc R
C110 C 0.7098(6) 0.7751(5) 0.3039(3) 0.0314(13) Uani 1 1 d .
H11A H 0.7812 0.7969 0.3092 0.038 Uiso 1 1 calc R
H11B H 0.7167 0.7694 0.2612 0.038 Uiso 1 1 calc R
C111 C 0.5723(6) 0.8699(5) 0.3251(3) 0.0362(14) Uani 1 1 d .
H11C H 0.5627 0.9465 0.3014 0.043 Uiso 1 1 calc R
C112 C 0.5607(7) 0.8813(5) 0.3920(3) 0.0410(15) Uani 1 1 d .
H11D H 0.4736 0.9426 0.4050 0.049 Uiso 1 1 calc R
H11E H 0.6310 0.9037 0.3982 0.049 Uiso 1 1 calc R
C113 C 0.5752(7) 0.7619(5) 0.4289(3) 0.0398(15) Uani 1 1 d .
H11F H 0.5686 0.7682 0.4719 0.048 Uiso 1 1 calc R
C114 C 0.4625(7) 0.7283(6) 0.4196(3) 0.0472(17) Uani 1 1 d .
H11G H 0.4709 0.6528 0.4432 0.057 Uiso 1 1 calc R
H11H H 0.3750 0.7885 0.4332 0.057 Uiso 1 1 calc R
C115 C 0.4730(6) 0.7188(6) 0.3527(3) 0.0404(15) Uani 1 1 d .
H11I H 0.4012 0.6970 0.3465 0.049 Uiso 1 1 calc R
C116 C 0.4591(6) 0.8370(5) 0.3155(3) 0.0408(15) Uani 1 1 d .
H11J H 0.3716 0.8984 0.3279 0.049 Uiso 1 1 calc R
H11K H 0.4652 0.8307 0.2729 0.049 Uiso 1 1 calc R
C131 C 1.2448(8) 0.6673(9) 0.2318(4) 0.076(3) Uani 1 1 d .
H13A H 1.1801 0.7294 0.2084 0.115 Uiso 1 1 calc R
H13B H 1.3061 0.6074 0.2064 0.115 Uiso 1 1 calc R
H13C H 1.2947 0.6999 0.2476 0.115 Uiso 1 1 calc R
C151 C 1.2230(9) 0.4560(8) 0.4430(4) 0.066(2) Uani 1 1 d .
H15A H 1.1904 0.3967 0.4634 0.099 Uiso 1 1 calc R
H15B H 1.1959 0.5181 0.4684 0.099 Uiso 1 1 calc R
H15C H 1.3199 0.4203 0.4346 0.099 Uiso 1 1 calc R
C210 C 0.6165(6) 0.5264(6) 0.1689(3) 0.0402(15) Uani 1 1 d .
H21A H 0.5883 0.4616 0.1716 0.048 Uiso 1 1 calc R
H21B H 0.5744 0.5664 0.2050 0.048 Uiso 1 1 calc R
C211 C 0.5695(7) 0.6144(7) 0.1130(3) 0.054(2) Uani 1 1 d .
H21C H 0.4707 0.6457 0.1161 0.065 Uiso 1 1 calc R
C212 C 0.6340(7) 0.5512(8) 0.0563(3) 0.054(2) Uani 1 1 d .
H21D H 0.6038 0.6065 0.0208 0.065 Uiso 1 1 calc R
H21E H 0.6063 0.4864 0.0582 0.065 Uiso 1 1 calc R
C213 C 0.7881(7) 0.5024(7) 0.0512(3) 0.0463(17) Uani 1 1 d .
H21F H 0.8295 0.4623 0.0145 0.056 Uiso 1 1 calc R
C214 C 0.8317(7) 0.6046(7) 0.0488(3) 0.0481(18) Uani 1 1 d .
H21G H 0.9294 0.5735 0.0459 0.058 Uiso 1 1 calc R
H21H H 0.8047 0.6605 0.0131 0.058 Uiso 1 1 calc R
C215 C 0.7672(7) 0.6680(6) 0.1049(3) 0.0422(16) Uani 1 1 d .
H21I H 0.7949 0.7338 0.1026 0.051 Uiso 1 1 calc R
C216 C 0.6129(7) 0.7165(6) 0.1102(3) 0.0525(19) Uani 1 1 d .
H21J H 0.5721 0.7564 0.1464 0.063 Uiso 1 1 calc R
H21K H 0.5821 0.7741 0.0755 0.063 Uiso 1 1 calc R
C231 C 0.9172(10) -0.0282(7) 0.2056(5) 0.077(3) Uani 1 1 d .
H23A H 0.9596 -0.0919 0.2355 0.116 Uiso 1 1 calc R
H23B H 0.9854 -0.0172 0.1743 0.116 Uiso 1 1 calc R
H23C H 0.8575 -0.0476 0.1883 0.116 Uiso 1 1 calc R
C251 C 0.5675(8) 0.1918(7) 0.3701(3) 0.057(2) Uani 1 1 d .
H25A H 0.4818 0.2551 0.3632 0.086 Uiso 1 1 calc R
H25B H 0.5979 0.2048 0.4038 0.086 Uiso 1 1 calc R
H25C H 0.5580 0.1172 0.3787 0.086 Uiso 1 1 calc R
C310 C 1.1767(6) 0.3459(5) 0.1773(3) 0.0346(14) Uani 1 1 d .
H31A H 1.1466 0.4219 0.1925 0.041 Uiso 1 1 calc R
H31B H 1.0995 0.3418 0.1650 0.041 Uiso 1 1 calc R
C311 C 1.2864(7) 0.3369(6) 0.1222(3) 0.0431(16) Uani 1 1 d .
H31C H 1.2497 0.4020 0.0906 0.052 Uiso 1 1 calc R
C312 C 1.3317(7) 0.2175(7) 0.0982(3) 0.0502(18) Uani 1 1 d .
H31D H 1.3993 0.2116 0.0628 0.060 Uiso 1 1 calc R
H31E H 1.2551 0.2114 0.0865 0.060 Uiso 1 1 calc R
C313 C 1.3912(7) 0.1166(6) 0.1477(3) 0.0487(18) Uani 1 1 d .
H31F H 1.4217 0.0398 0.1321 0.058 Uiso 1 1 calc R
C314 C 1.5101(7) 0.1259(8) 0.1671(3) 0.062(2) Uani 1 1 d .
H31G H 1.5806 0.1194 0.1328 0.074 Uiso 1 1 calc R
H31H H 1.5471 0.0614 0.1983 0.074 Uiso 1 1 calc R
C315 C 1.4629(7) 0.2448(8) 0.1912(3) 0.057(2) Uani 1 1 d .
H31I H 1.5399 0.2509 0.2034 0.069 Uiso 1 1 calc R
C316 C 1.4061(8) 0.3457(8) 0.1417(3) 0.056(2) Uani 1 1 d .
H31J H 1.4758 0.3407 0.1072 0.067 Uiso 1 1 calc R
H31K H 1.3771 0.4218 0.1568 0.067 Uiso 1 1 calc R
C331 C 1.2486(8) 0.1101(7) 0.4860(3) 0.059(2) Uani 1 1 d .
H33A H 1.3288 0.1252 0.4722 0.088 Uiso 1 1 calc R
H33B H 1.2700 0.0371 0.5127 0.088 Uiso 1 1 calc R
H33C H 1.1815 0.1745 0.5071 0.088 Uiso 1 1 calc R
C351 C 1.0409(9) -0.0933(7) 0.3894(4) 0.062(2) Uani 1 1 d .
H35A H 1.0516 -0.1407 0.4280 0.094 Uiso 1 1 calc R
H35B H 1.0908 -0.1431 0.3578 0.094 Uiso 1 1 calc R
H35C H 0.9468 -0.0563 0.3845 0.094 Uiso 1 1 calc R
C1S C 0.793(3) 0.249(3) -0.0344(14) 0.35(3) Uani 1 1 d D
H10X H 0.7096 0.3122 -0.0459 0.420 Uiso 1 1 calc R
H10Y H 0.7946 0.2470 0.0084 0.420 Uiso 1 1 calc R
C2S C 0.721(3) -0.0170(17) -0.0056(12) 0.244(15) Uani 1 1 d D
H20X H 0.7257 -0.0613 0.0339 0.366 Uiso 1 1 calc R
H20Y H 0.7962 -0.0614 -0.0334 0.366 Uiso 1 1 calc R
H20Z H 0.6380 -0.0032 -0.0191 0.366 Uiso 1 1 calc R
C3S C 0.811(3) 0.135(3) -0.0494(11) 0.266(17) Uani 1 1 d D
H30X H 0.7844 0.1428 -0.0887 0.319 Uiso 1 1 calc R
H30Y H 0.9049 0.0783 -0.0497 0.319 Uiso 1 1 calc R
C4S C 0.726(3) 0.098(2) -0.0028(13) 0.267(17) Uani 1 1 d D
H40X H 0.6349 0.1591 -0.0027 0.320 Uiso 1 1 calc R
H40Y H 0.7545 0.0943 0.0355 0.320 Uiso 1 1 calc R
C5S C 0.911(3) 0.264(2) -0.0710(14) 0.272(16) Uani 1 1 d D
H50X H 0.9858 0.2290 -0.0481 0.408 Uiso 1 1 calc R
H50Y H 0.8908 0.3471 -0.0822 0.408 Uiso 1 1 calc R
H50Z H 0.9341 0.2251 -0.1069 0.408 Uiso 1 1 calc R

loop_
_atom_site_aniso_label
_atom_site_aniso_U_11
_atom_site_aniso_U_22
_atom_site_aniso_U_33
_atom_site_aniso_U_23
_atom_site_aniso_U_13
_atom_site_aniso_U_12
U1 0.02556(12) 0.02003(12) 0.02236(12) 0.00254(8) -0.00284(8) -0.00786(9)
N1 0.028(3) 0.028(3) 0.029(3) -0.001(2) 0.000(2) -0.011(2)
I 0.0446(2) 0.0335(2) 0.0279(2) 0.00607(16) 0.00176(17) -0.01420(19)
N2 0.032(3) 0.032(3) 0.028(3) 0.007(2) -0.008(2) -0.017(2)
N3 0.029(3) 0.028(3) 0.023(2) 0.005(2) -0.002(2) -0.008(2)
C11 0.030(3) 0.023(3) 0.029(3) -0.004(2) 0.001(2) -0.006(2)
C12 0.032(3) 0.030(3) 0.035(3) -0.003(3) 0.000(3) -0.008(3)
C13 0.039(4) 0.036(4) 0.062(5) -0.004(3) 0.000(3) -0.016(3)
C14 0.037(4) 0.047(4) 0.070(5) -0.009(4) -0.016(4) -0.014(3)
C15 0.045(4) 0.038(4) 0.050(4) -0.008(3) -0.015(3) -0.011(3)
C16 0.039(4) 0.031(3) 0.034(3) -0.004(3) -0.009(3) -0.006(3)
C17 0.034(3) 0.020(3) 0.023(3) 0.003(2) -0.003(2) -0.010(2)
C18 0.045(4) 0.027(3) 0.032(3) 0.001(3) -0.010(3) -0.012(3)
C19 0.034(3) 0.031(3) 0.039(4) 0.000(3) -0.002(3) -0.018(3)
C21 0.033(3) 0.026(3) 0.032(3) 0.003(2) -0.010(3) -0.013(3)
C22 0.037(3) 0.038(4) 0.042(4) 0.000(3) -0.008(3) -0.017(3)
C23 0.051(4) 0.029(4) 0.059(5) -0.008(3) -0.012(4) -0.013(3)
C24 0.046(4) 0.036(4) 0.057(4) 0.005(3) -0.015(3) -0.023(3)
C25 0.043(4) 0.043(4) 0.039(4) 0.005(3) -0.011(3) -0.026(3)
C26 0.034(3) 0.031(3) 0.036(3) -0.001(3) -0.004(3) -0.018(3)
C27 0.030(3) 0.037(3) 0.024(3) 0.006(2) -0.004(2) -0.016(3)
C28 0.038(4) 0.048(4) 0.035(4) -0.005(3) -0.003(3) -0.024(3)
C29 0.034(3) 0.037(3) 0.030(3) 0.003(3) -0.002(3) -0.016(3)
C31 0.031(3) 0.025(3) 0.030(3) -0.003(2) -0.003(3) -0.002(3)
C32 0.030(3) 0.034(3) 0.034(3) -0.003(3) -0.002(3) -0.006(3)
C33 0.035(3) 0.037(4) 0.033(4) 0.003(3) -0.004(3) -0.003(3)
C34 0.041(4) 0.034(4) 0.028(3) 0.011(3) 0.002(3) 0.000(3)
C35 0.034(3) 0.033(4) 0.045(4) 0.004(3) 0.005(3) -0.007(3)
C36 0.034(3) 0.033(3) 0.033(3) -0.001(3) -0.002(3) -0.008(3)
C37 0.027(3) 0.029(3) 0.030(3) 0.004(2) -0.005(2) -0.006(3)
C38 0.044(4) 0.028(3) 0.032(3) 0.003(3) -0.001(3) -0.007(3)
C39 0.035(3) 0.052(4) 0.032(3) 0.004(3) -0.007(3) -0.015(3)
C110 0.035(3) 0.025(3) 0.035(3) 0.001(3) -0.005(3) -0.015(3)
C111 0.034(3) 0.023(3) 0.043(4) 0.003(3) -0.003(3) -0.008(3)
C112 0.037(4) 0.030(3) 0.050(4) -0.009(3) 0.000(3) -0.009(3)
C113 0.050(4) 0.030(3) 0.029(3) -0.002(3) 0.000(3) -0.009(3)
C114 0.040(4) 0.034(4) 0.052(4) 0.001(3) 0.010(3) -0.009(3)
C115 0.035(3) 0.036(4) 0.051(4) 0.001(3) -0.003(3) -0.018(3)
C116 0.031(3) 0.030(3) 0.048(4) 0.004(3) -0.010(3) -0.002(3)
C131 0.042(4) 0.088(7) 0.093(7) 0.016(5) 0.003(4) -0.037(5)
C151 0.064(5) 0.069(5) 0.064(5) -0.004(4) -0.038(4) -0.013(4)
C210 0.030(3) 0.048(4) 0.036(4) 0.008(3) -0.009(3) -0.014(3)
C211 0.031(4) 0.069(5) 0.048(4) 0.016(4) -0.016(3) -0.013(4)
C212 0.052(4) 0.083(6) 0.031(4) 0.019(4) -0.020(3) -0.035(4)
C213 0.047(4) 0.068(5) 0.024(3) 0.003(3) -0.007(3) -0.026(4)
C214 0.040(4) 0.064(5) 0.035(4) 0.017(3) -0.006(3) -0.025(4)
C215 0.052(4) 0.033(3) 0.035(4) 0.012(3) -0.010(3) -0.017(3)
C216 0.051(4) 0.045(4) 0.045(4) 0.022(3) -0.017(3) -0.010(3)
C231 0.082(6) 0.043(5) 0.106(7) -0.028(5) 0.005(5) -0.024(5)
C251 0.062(5) 0.065(5) 0.059(5) -0.008(4) 0.003(4) -0.044(4)
C310 0.033(3) 0.029(3) 0.036(3) 0.008(3) -0.011(3) -0.010(3)
C311 0.043(4) 0.047(4) 0.031(3) 0.010(3) -0.004(3) -0.017(3)
C312 0.049(4) 0.061(5) 0.030(4) 0.002(3) -0.005(3) -0.015(4)
C313 0.050(4) 0.043(4) 0.029(4) -0.003(3) 0.004(3) 0.000(3)
C314 0.034(4) 0.078(6) 0.040(4) 0.017(4) -0.002(3) -0.002(4)
C315 0.035(4) 0.090(6) 0.048(4) 0.009(4) -0.013(3) -0.028(4)
C316 0.052(4) 0.082(6) 0.037(4) 0.005(4) 0.004(3) -0.040(4)
C331 0.068(5) 0.067(5) 0.035(4) 0.005(4) -0.014(4) -0.022(4)
C351 0.074(5) 0.046(4) 0.069(5) 0.012(4) -0.007(4) -0.035(4)
C1S 0.20(3) 0.55(7) 0.34(5) -0.31(6) 0.00(3) -0.09(4)
C2S 0.31(3) 0.118(15) 0.34(4) -0.079(18) -0.13(3) -0.065(18)
C3S 0.19(3) 0.38(4) 0.19(3) -0.17(3) -0.01(2) -0.03(3)
C4S 0.22(3) 0.34(4) 0.18(2) -0.08(3) 0.07(2) -0.07(3)
C5S 0.21(3) 0.25(3) 0.42(5) -0.19(3) -0.04(3) -0.11(3)

loop_
_atom_type_symbol
_atom_type_description
_atom_type_scat_dispersion_real
_atom_type_scat_dispersion_imag
_atom_type_scat_source
C C 0.0033 0.0016 'International Tables Vol C Tables 4.2.6.8 and 6.1.1.4'
H H 0.0000 0.0000 'International Tables Vol C Tables 4.2.6.8 and 6.1.1.4'
N N 0.0061 0.0033 'International Tables Vol C Tables 4.2.6.8 and 6.1.1.4'
U U -9.6767 9.6646 'International Tables Vol C Tables 4.2.6.8 and 6.1.1.4'
I I -0.4742 1.8119 'International Tables Vol C Tables 4.2.6.8 and 6.1.1.4'

loop_
_geom_angle_atom_site_label_1
_geom_angle_atom_site_label_2
_geom_angle_atom_site_label_3
_geom_angle
N1 U1 N3 118.78(17)
N1 U1 N2 103.15(17)
N3 U1 N2 101.82(18)
N1 U1 C21 127.88(17)
N3 U1 C21 99.70(18)
N2 U1 C21 30.73(17)
N1 U1 C31 128.19(17)
N3 U1 C31 30.45(17)
N2 U1 C31 119.88(17)
C21 U1 C31 103.01(17)
N1 U1 C11 27.98(16)
N3 U1 C11 91.76(17)
N2 U1 C11 118.84(16)
C21 U1 C11 149.11(16)
C31 U1 C11 101.33(17)
N1 U1 I 94.29(12)
N3 U1 I 113.35(12)
N2 U1 I 126.20(12)
C21 U1 I 101.54(12)
C31 U1 I 83.16(12)
C11 U1 I 99.98(11)
C11 N1 C17 118.4(4)
C11 N1 U1 106.3(3)
C17 N1 U1 132.7(3)
C21 N2 C27 119.1(5)
C21 N2 U1 95.8(3)
C27 N2 U1 144.8(4)
C31 N3 C37 118.4(4)
C31 N3 U1 99.2(3)
C37 N3 U1 142.3(3)
C12 C11 C16 118.5(6)
C12 C11 N1 121.3(5)
C16 C11 N1 120.1(5)
C12 C11 U1 119.6(4)
C16 C11 U1 100.0(4)
N1 C11 U1 45.7(3)
C11 C12 C13 121.1(6)
C11 C12 H12A 119.4
C13 C12 H12A 119.4
C14 C13 C12 118.3(6)
C14 C13 C131 121.0(7)
C12 C13 C131 120.7(7)
C15 C14 C13 122.3(6)
C15 C14 H14A 118.9
C13 C14 H14A 118.9
C14 C15 C16 118.6(6)
C14 C15 C151 121.5(7)
C16 C15 C151 119.9(7)
C15 C16 C11 121.2(6)
C15 C16 H16A 119.4
C11 C16 H16A 119.4
N1 C17 C19 107.2(4)
N1 C17 C18 112.1(5)
C19 C17 C18 108.1(5)
N1 C17 C110 112.0(4)
C19 C17 C110 108.9(5)
C18 C17 C110 108.3(5)
C113 C18 C17 110.7(5)
C113 C18 H18A 109.5
C17 C18 H18A 109.5
C113 C18 H18B 109.5
C17 C18 H18B 109.5
H18A C18 H18B 108.1
C17 C19 C115 110.9(5)
C17 C19 H19A 109.5
C115 C19 H19A 109.5
C17 C19 H19B 109.5
C115 C19 H19B 109.5
H19A C19 H19B 108.0
C26 C21 C22 118.2(5)
C26 C21 N2 118.5(5)
C22 C21 N2 122.6(5)
C26 C21 U1 89.2(4)
C22 C21 U1 119.6(4)
N2 C21 U1 53.5(3)
C23 C22 C21 120.9(6)
C23 C22 H22A 119.6
C21 C22 H22A 119.6
C22 C23 C24 118.9(6)
C22 C23 C231 120.6(7)
C24 C23 C231 120.5(7)
C25 C24 C23 121.7(6)
C25 C24 H24A 119.1
C23 C24 H24A 119.1
C24 C25 C26 118.7(6)
C24 C25 C251 121.9(6)
C26 C25 C251 119.4(6)
C21 C26 C25 121.5(6)
C21 C26 H26A 119.2
C25 C26 H26A 119.2
N2 C27 C29 107.8(5)
N2 C27 C210 110.4(5)
C29 C27 C210 108.5(5)
N2 C27 C28 113.1(5)
C29 C27 C28 109.0(5)
C210 C27 C28 107.9(5)
C27 C28 C213 109.9(5)
C27 C28 H28A 109.7
C213 C28 H28A 109.7
C27 C28 H28B 109.7
C213 C28 H28B 109.7
H28A C28 H28B 108.2
C27 C29 C215 110.8(5)
C27 C29 H29A 109.5
C215 C29 H29A 109.5
C27 C29 H29B 109.5
C215 C29 H29B 109.5
H29A C29 H29B 108.1
C32 C31 C36 118.6(6)
C32 C31 N3 121.5(5)
C36 C31 N3 119.2(5)
C32 C31 U1 111.4(4)
C36 C31 U1 99.9(4)
N3 C31 U1 50.3(3)
C33 C32 C31 121.3(6)
C33 C32 H32A 119.4
C31 C32 H32A 119.4
C34 C33 C32 118.2(6)
C34 C33 C331 121.0(6)
C32 C33 C331 120.7(6)
C35 C34 C33 122.7(6)
C35 C34 H34A 118.6
C33 C34 H34A 118.6
C34 C35 C36 118.1(6)
C34 C35 C351 121.8(6)
C36 C35 C351 120.1(7)
C35 C36 C31 121.1(6)
C35 C36 H36A 119.4
C31 C36 H36A 119.4
N3 C37 C38 111.3(5)
N3 C37 C310 107.0(4)
C38 C37 C310 108.9(5)
N3 C37 C39 112.7(5)
C38 C37 C39 108.5(5)
C310 C37 C39 108.4(5)
C37 C38 C313 109.8(5)
C37 C38 H38A 109.7
C313 C38 H38A 109.7
C37 C38 H38B 109.7
C313 C38 H38B 109.7
H38A C38 H38B 108.2
C315 C39 C37 109.9(5)
C315 C39 H39A 109.7
C37 C39 H39A 109.7
C315 C39 H39B 109.7
C37 C39 H39B 109.7
H39A C39 H39B 108.2
C111 C110 C17 109.5(5)
C111 C110 H11A 109.8
C17 C110 H11A 109.8
C111 C110 H11B 109.8
C17 C110 H11B 109.8
H11A C110 H11B 108.2
C110 C111 C112 110.4(5)
C110 C111 C116 109.9(5)
C112 C111 C116 109.5(5)
C110 C111 H11C 109.0
C112 C111 H11C 109.0
C116 C111 H11C 109.0
C111 C112 C113 108.9(5)
C111 C112 H11D 109.9
C113 C112 H11D 109.9
C111 C112 H11E 109.9
C113 C112 H11E 109.9
H11D C112 H11E 108.3
C18 C113 C112 109.1(5)
C18 C113 C114 109.9(5)
C112 C113 C114 109.6(5)
C18 C113 H11F 109.4
C112 C113 H11F 109.4
C114 C113 H11F 109.4
C115 C114 C113 109.2(5)
C115 C114 H11G 109.8
C113 C114 H11G 109.8
C115 C114 H11H 109.8
C113 C114 H11H 109.8
H11G C114 H11H 108.3
C116 C115 C114 110.1(6)
C116 C115 C19 109.5(5)
C114 C115 C19 108.7(5)
C116 C115 H11I 109.5
C114 C115 H11I 109.5
C19 C115 H11I 109.5
C115 C116 C111 109.1(5)
C115 C116 H11J 109.9
C111 C116 H11J 109.9
C115 C116 H11K 109.9
C111 C116 H11K 109.9
H11J C116 H11K 108.3
C13 C131 H13A 109.5
C13 C131 H13B 109.5
H13A C131 H13B 109.5
C13 C131 H13C 109.5
H13A C131 H13C 109.5
H13B C131 H13C 109.5
C15 C151 H15A 109.5
C15 C151 H15B 109.5
H15A C151 H15B 109.5
C15 C151 H15C 109.5
H15A C151 H15C 109.5
H15B C151 H15C 109.5
C211 C210 C27 110.9(5)
C211 C210 H21A 109.5
C27 C210 H21A 109.5
C211 C210 H21B 109.5
C27 C210 H21B 109.5
H21A C210 H21B 108.0
C212 C211 C216 109.9(6)
C212 C211 C210 109.5(6)
C216 C211 C210 108.6(6)
C212 C211 H21C 109.6
C216 C211 H21C 109.6
C210 C211 H21C 109.6
C211 C212 C213 109.8(6)
C211 C212 H21D 109.7
C213 C212 H21D 109.7
C211 C212 H21E 109.7
C213 C212 H21E 109.7
H21D C212 H21E 108.2
C212 C213 C214 109.6(6)
C212 C213 C28 108.9(5)
C214 C213 C28 108.9(5)
C212 C213 H21F 109.8
C214 C213 H21F 109.8
C28 C213 H21F 109.8
C215 C214 C213 110.3(5)
C215 C214 H21G 109.6
C213 C214 H21G 109.6
C215 C214 H21H 109.6
C213 C214 H21H 109.6
H21G C214 H21H 108.1
C214 C215 C29 109.1(5)
C214 C215 C216 110.0(6)
C29 C215 C216 108.9(5)
C214 C215 H21I 109.6
C29 C215 H21I 109.6
C216 C215 H21I 109.6
C211 C216 C215 109.8(6)
C211 C216 H21J 109.7
C215 C216 H21J 109.7
C211 C216 H21K 109.7
C215 C216 H21K 109.7
H21J C216 H21K 108.2
C23 C231 H23A 109.5
C23 C231 H23B 109.5
H23A C231 H23B 109.5
C23 C231 H23C 109.5
H23A C231 H23C 109.5
H23B C231 H23C 109.5
C25 C251 H25A 109.5
C25 C251 H25B 109.5
H25A C251 H25B 109.5
C25 C251 H25C 109.5
H25A C251 H25C 109.5
H25B C251 H25C 109.5
C37 C310 C311 110.8(5)
C37 C310 H31A 109.5
C311 C310 H31A 109.5
C37 C310 H31B 109.5
C311 C310 H31B 109.5
H31A C310 H31B 108.1
C316 C311 C312 109.9(6)
C316 C311 C310 109.0(5)
C312 C311 C310 109.0(5)
C316 C311 H31C 109.6
C312 C311 H31C 109.6
C310 C311 H31C 109.6
C311 C312 C313 109.2(6)
C311 C312 H31D 109.8
C313 C312 H31D 109.8
C311 C312 H31E 109.8
C313 C312 H31E 109.8
H31D C312 H31E 108.3
C314 C313 C312 110.5(6)
C314 C313 C38 109.6(6)
C312 C313 C38 108.8(5)
C314 C313 H31F 109.3
C312 C313 H31F 109.3
C38 C313 H31F 109.3
C313 C314 C315 109.4(6)
C313 C314 H31G 109.8
C315 C314 H31G 109.8
C313 C314 H31H 109.8
C315 C314 H31H 109.8
H31G C314 H31H 108.2
C314 C315 C316 109.6(6)
C314 C315 C39 109.6(6)
C316 C315 C39 109.8(6)
C314 C315 H31I 109.3
C316 C315 H31I 109.3
C39 C315 H31I 109.3
C315 C316 C311 109.7(6)
C315 C316 H31J 109.7
C311 C316 H31J 109.7
C315 C316 H31K 109.7
C311 C316 H31K 109.7
H31J C316 H31K 108.2
C33 C331 H33A 109.5
C33 C331 H33B 109.5
H33A C331 H33B 109.5
C33 C331 H33C 109.5
H33A C331 H33C 109.5
H33B C331 H33C 109.5
C35 C351 H35A 109.5
C35 C351 H35B 109.5
H35A C351 H35B 109.5
C35 C351 H35C 109.5
H35A C351 H35C 109.5
H35B C351 H35C 109.5
C5S C1S C3S 101(3)
C5S C1S H10X 111.5
C3S C1S H10X 111.5
C5S C1S H10Y 111.6
C3S C1S H10Y 111.6
H10X C1S H10Y 109.4
C4S C2S H20X 109.5
C4S C2S H20Y 109.5
H20X C2S H20Y 109.5
C4S C2S H20Z 109.5
H20X C2S H20Z 109.5
H20Y C2S H20Z 109.5
C4S C3S C1S 104(2)
C4S C3S H30X 111.0
C1S C3S H30X 111.0
C4S C3S H30Y 111.0
C1S C3S H30Y 110.9
H30X C3S H30Y 109.0
C3S C4S C2S 117(3)
C3S C4S H40X 108.0
C2S C4S H40X 108.0
C3S C4S H40Y 108.0
C2S C4S H40Y 108.0
H40X C4S H40Y 107.3
C1S C5S H50X 109.4
C1S C5S H50Y 109.5
H50X C5S H50Y 109.5
C1S C5S H50Z 109.5
H50X C5S H50Z 109.5
H50Y C5S H50Z 109.5

loop_
_geom_bond_atom_site_label_1
_geom_bond_atom_site_label_2
_geom_bond_distance
U1 N1 2.189(5)
U1 N3 2.191(5)
U1 N2 2.231(5)
U1 C21 2.762(6)
U1 C31 2.810(6)
U1 C11 2.936(6)
U1 I 3.0683(4)
N1 C11 1.435(8)
N1 C17 1.484(7)
N2 C21 1.419(7)
N2 C27 1.494(7)
N3 C31 1.442(7)
N3 C37 1.476(7)
C11 C12 1.391(8)
C11 C16 1.396(8)
C12 C13 1.394(9)
C12 H12A 0.9300
C13 C14 1.390(10)
C13 C131 1.507(10)
C14 C15 1.367(10)
C14 H14A 0.9300
C15 C16 1.395(9)
C15 C151 1.516(10)
C16 H16A 0.9300
C17 C19 1.530(8)
C17 C18 1.534(8)
C17 C110 1.542(7)
C18 C113 1.526(9)
C18 H18A 0.9700
C18 H18B 0.9700
C19 C115 1.534(9)
C19 H19A 0.9700
C19 H19B 0.9700
C21 C26 1.391(8)
C21 C22 1.407(9)
C22 C23 1.396(9)
C22 H22A 0.9300
C23 C24 1.397(10)
C23 C231 1.508(10)
C24 C25 1.371(10)
C24 H24A 0.9300
C25 C26 1.407(9)
C25 C251 1.508(10)
C26 H26A 0.9300
C27 C29 1.529(8)
C27 C210 1.537(8)
C27 C28 1.544(9)
C28 C213 1.551(9)
C28 H28A 0.9700
C28 H28B 0.9700
C29 C215 1.530(8)
C29 H29A 0.9700
C29 H29B 0.9700
C31 C32 1.394(9)
C31 C36 1.405(9)
C32 C33 1.392(9)
C32 H32A 0.9300
C33 C34 1.385(10)
C33 C331 1.520(10)
C34 C35 1.383(10)
C34 H34A 0.9300
C35 C36 1.394(9)
C35 C351 1.506(10)
C36 H36A 0.9300
C37 C38 1.532(9)
C37 C310 1.534(8)
C37 C39 1.540(9)
C38 C313 1.550(9)
C38 H38A 0.9700
C38 H38B 0.9700
C39 C315 1.539(10)
C39 H39A 0.9700
C39 H39B 0.9700
C110 C111 1.525(8)
C110 H11A 0.9700
C110 H11B 0.9700
C111 C112 1.527(9)
C111 C116 1.533(9)
C111 H11C 0.9800
C112 C113 1.527(9)
C112 H11D 0.9700
C112 H11E 0.9700
C113 C114 1.530(10)
C113 H11F 0.9800
C114 C115 1.525(10)
C114 H11G 0.9700
C114 H11H 0.9700
C115 C116 1.519(9)
C115 H11I 0.9800
C116 H11J 0.9700
C116 H11K 0.9700
C131 H13A 0.9600
C131 H13B 0.9600
C131 H13C 0.9600
C151 H15A 0.9600
C151 H15B 0.9600
C151 H15C 0.9600
C210 C211 1.532(9)
C210 H21A 0.9700
C210 H21B 0.9700
C211 C212 1.522(11)
C211 C216 1.527(11)
C211 H21C 0.9800
C212 C213 1.529(10)
C212 H21D 0.9700
C212 H21E 0.9700
C213 C214 1.532(10)
C213 H21F 0.9800
C214 C215 1.512(10)
C214 H21G 0.9700
C214 H21H 0.9700
C215 C216 1.531(10)
C215 H21I 0.9800
C216 H21J 0.9700
C216 H21K 0.9700
C231 H23A 0.9600
C231 H23B 0.9600
C231 H23C 0.9600
C251 H25A 0.9600
C251 H25B 0.9600
C251 H25C 0.9600
C310 C311 1.537(9)
C310 H31A 0.9700
C310 H31B 0.9700
C311 C316 1.524(10)
C311 C312 1.527(10)
C311 H31C 0.9800
C312 C313 1.532(9)
C312 H31D 0.9700
C312 H31E 0.9700
C313 C314 1.518(11)
C313 H31F 0.9800
C314 C315 1.519(12)
C314 H31G 0.9700
C314 H31H 0.9700
C315 C316 1.524(10)
C315 H31I 0.9800
C316 H31J 0.9700
C316 H31K 0.9700
C331 H33A 0.9600
C331 H33B 0.9600
C331 H33C 0.9600
C351 H35A 0.9600
C351 H35B 0.9600
C351 H35C 0.9600
C1S C5S 1.454(18)
C1S C3S 1.456(18)
C1S H10X 0.9700
C1S H10Y 0.9700
C2S C4S 1.472(17)
C2S H20X 0.9600
C2S H20Y 0.9600
C2S H20Z 0.9600
C3S C4S 1.412(17)
C3S H30X 0.9700
C3S H30Y 0.9700
C4S H40X 0.9700
C4S H40Y 0.9700
C5S H50X 0.9600
C5S H50Y 0.9600
C5S H50Z 0.9600
